data_4117811
loop_
_publ_author_name
'Daniel A. DiRocco'
'Kevin M. Oberg'
'Tomislav Rovis'

_publ_section_title
;
 Isolable Analogues of the Breslow Intermediate Derived from Chiral
 Triazolylidene Carbenes
;
_journal_name_full 'Journal of the American Chemical Society'
_journal_page_first 6143
_journal_page_last 6145
_journal_paper_doi 10.1021/ja302031v
_journal_volume 134
_journal_year 2012
_chemical_absolute_configuration rmad
_chemical_formula_sum 'C32 H25 Br3 N4 O'
_chemical_formula_weight 721.29
_chemical_name_systematic
; 
 ? 
;
_space_group_IT_number 19
_symmetry_cell_setting orthorhombic
_symmetry_space_group_name_Hall 'P 2ac 2ab'
_symmetry_space_group_name_H-M 'P 21 21 21'
_atom_sites_solution_hydrogens geom
_atom_sites_solution_primary direct
_atom_sites_solution_secondary difmap
_audit_creation_method SHELXL-97
_cell_angle_alpha 90.00
_cell_angle_beta 90.00
_cell_angle_gamma 90.00
_cell_formula_units_Z 4
_cell_length_a 9.2723(9)
_cell_length_b 16.0604(16)
_cell_length_c 18.9428(19)
_cell_measurement_reflns_used 9887
_cell_measurement_temperature 120
_cell_measurement_theta_max 27.51
_cell_measurement_theta_min 2.45
_cell_volume 2820.9(5)
_computing_cell_refinement 'APEX2 (Bruker, 2009)'
_computing_data_collection 'APEX2 (Bruker, 2009)'
_computing_data_reduction 'APEX2 (Bruker, 2009)'
_computing_molecular_graphics 'Bruker SHELXTL'
_computing_publication_material 'Bruker SHELXTL'
_computing_structure_refinement 'SHELXL-97 (Sheldrick, 2008)'
_computing_structure_solution 'SHELXS-97 (Sheldrick, 2008)'
_diffrn_ambient_temperature 120
_diffrn_measured_fraction_theta_full 1.000
_diffrn_measured_fraction_theta_max 1.000
_diffrn_measurement_device_type 'Bruker APEX-II CCD'
_diffrn_measurement_method '\f and \w scans'
_diffrn_radiation_monochromator graphite
_diffrn_radiation_source 'fine-focus sealed tube'
_diffrn_radiation_type MoK\a
_diffrn_radiation_wavelength 0.71073
_diffrn_reflns_av_R_equivalents 0.0530
_diffrn_reflns_av_sigmaI/netI 0.0754
_diffrn_reflns_limit_h_max 13
_diffrn_reflns_limit_h_min -13
_diffrn_reflns_limit_k_max 23
_diffrn_reflns_limit_k_min -23
_diffrn_reflns_limit_l_max 28
_diffrn_reflns_limit_l_min -28
_diffrn_reflns_number 40611
_diffrn_reflns_theta_full 32.04
_diffrn_reflns_theta_max 32.04
_diffrn_reflns_theta_min 2.15
_exptl_absorpt_coefficient_mu 4.324
_exptl_absorpt_correction_T_max 0.4272
_exptl_absorpt_correction_T_min 0.3619
_exptl_absorpt_correction_type multi-scan
_exptl_absorpt_process_details 'Sheldrick, G. M. (2008) SADABS. University of G\"ottingen, Germany.'
_exptl_crystal_colour gold
_exptl_crystal_density_diffrn 1.698
_exptl_crystal_description rod
_exptl_crystal_F_000 1432
_exptl_crystal_size_max 0.30
_exptl_crystal_size_mid 0.24
_exptl_crystal_size_min 0.24
_refine_diff_density_max 0.435
_refine_diff_density_min -0.409
_refine_diff_density_rms 0.058
_refine_ls_abs_structure_details 'Flack H D (1983), Acta Cryst. A39, 876-881'
_refine_ls_abs_structure_Flack -0.004(6)
_refine_ls_extinction_method none
_refine_ls_goodness_of_fit_ref 0.961
_refine_ls_hydrogen_treatment constr
_refine_ls_matrix_type full
_refine_ls_number_parameters 363
_refine_ls_number_reflns 9682
_refine_ls_number_restraints 0
_refine_ls_restrained_S_all 0.961
_refine_ls_R_factor_all 0.1035
_refine_ls_R_factor_gt 0.0371
_refine_ls_shift/su_max 0.003
_refine_ls_shift/su_mean 0.000
_refine_ls_structure_factor_coef Fsqd
_refine_ls_weighting_details 'calc w=1/[\s^2^(Fo^2^)+(0.0165P)^2^+0.0000P] where P=(Fo^2^+2Fc^2^)/3'
_refine_ls_weighting_scheme calc
_refine_ls_wR_factor_gt 0.0586
_refine_ls_wR_factor_ref 0.0693
_reflns_number_gt 5290
_reflns_number_total 9682
_reflns_threshold_expression >2sigma(I)
_cod_data_source_file ja302031v_si_002.cif
_cod_data_source_block rovis138
_cod_database_code 4117811

loop_
_symmetry_equiv_pos_as_xyz
'x, y, z'
'-x+1/2, -y, z+1/2'
'-x, y+1/2, -z+1/2'
'x+1/2, -y+1/2, -z'

loop_
_atom_site_label
_atom_site_type_symbol
_atom_site_fract_x
_atom_site_fract_y
_atom_site_fract_z
_atom_site_U_iso_or_equiv
_atom_site_adp_type
_atom_site_occupancy
_atom_site_symmetry_multiplicity
_atom_site_calc_flag
_atom_site_refinement_flags
Br1 Br 0.26953(3) 0.284458(16) 0.754075(18) 0.05394(8) Uani 1 1 d .
Br2 Br -0.30943(3) 0.167770(19) 0.752756(17) 0.05937(9) Uani 1 1 d .
Br3 Br -0.03262(5) 0.24357(3) 1.008822(16) 0.08301(13) Uani 1 1 d .
C1 C 0.0851(3) 0.14938(14) 0.65840(11) 0.0299(5) Uani 1 1 d .
C2 C 0.1391(3) 0.14409(15) 0.52471(11) 0.0327(6) Uani 1 1 d .
H2 H 0.2256 0.1094 0.5293 0.039 Uiso 1 1 calc R
C3 C 0.0182(3) 0.09158(14) 0.49488(12) 0.0327(5) Uani 1 1 d .
C4 C -0.0769(3) 0.03823(16) 0.52790(13) 0.0447(7) Uani 1 1 d .
H4 H -0.0779 0.0336 0.5768 0.054 Uiso 1 1 calc R
C5 C -0.1711(3) -0.00840(18) 0.48696(16) 0.0585(8) Uani 1 1 d .
H5 H -0.2360 -0.0444 0.5087 0.070 Uiso 1 1 calc R
C6 C -0.1694(3) -0.0018(2) 0.41458(17) 0.0589(9) Uani 1 1 d .
H6 H -0.2314 -0.0346 0.3878 0.071 Uiso 1 1 calc R
C7 C -0.0770(4) 0.05258(18) 0.38136(15) 0.0528(9) Uani 1 1 d .
H7 H -0.0787 0.0580 0.3325 0.063 Uiso 1 1 calc R
C8 C 0.0183(3) 0.09912(16) 0.42127(13) 0.0417(7) Uani 1 1 d .
C9 C 0.1321(3) 0.15927(18) 0.39843(12) 0.0484(7) Uani 1 1 d .
H9A H 0.0969 0.1954 0.3612 0.058 Uiso 1 1 calc R
H9B H 0.2174 0.1303 0.3819 0.058 Uiso 1 1 calc R
C10 C 0.1639(3) 0.20855(17) 0.46527(13) 0.0424(7) Uani 1 1 d .
H10 H 0.2627 0.2303 0.4656 0.051 Uiso 1 1 calc R
C11 C 0.0691(3) 0.32002(16) 0.53134(13) 0.0460(7) Uani 1 1 d .
H11A H -0.0038 0.3634 0.5320 0.055 Uiso 1 1 calc R
H11B H 0.1630 0.3463 0.5343 0.055 Uiso 1 1 calc R
C12 C 0.0481(3) 0.26371(14) 0.59260(12) 0.0343(6) Uani 1 1 d .
C13 C -0.0163(2) 0.21944(13) 0.76420(12) 0.0320(5) Uani 1 1 d .
C14 C 0.0998(3) 0.25139(15) 0.80220(13) 0.0379(6) Uani 1 1 d .
C15 C 0.0953(3) 0.26069(16) 0.87472(13) 0.0448(7) Uani 1 1 d .
H15 H 0.1744 0.2812 0.8994 0.054 Uiso 1 1 calc R
C16 C -0.0283(3) 0.23901(17) 0.90909(13) 0.0470(7) Uani 1 1 d .
C17 C -0.1497(3) 0.21226(17) 0.87414(13) 0.0455(7) Uani 1 1 d .
H17 H -0.2343 0.2007 0.8986 0.055 Uiso 1 1 calc R
C18 C -0.1428(3) 0.20294(16) 0.80157(13) 0.0372(6) Uani 1 1 d .
C19 C 0.1355(3) 0.07621(15) 0.68473(12) 0.0310(6) Uani 1 1 d .
C20 C 0.1275(3) 0.04546(15) 0.81169(13) 0.0347(6) Uani 1 1 d .
C21 C 0.0544(4) 0.01720(17) 0.87170(14) 0.0499(7) Uani 1 1 d .
H21 H -0.0337 -0.0098 0.8666 0.060 Uiso 1 1 calc R
C22 C 0.1113(4) 0.02889(19) 0.93840(15) 0.0613(9) Uani 1 1 d .
H22 H 0.0591 0.0113 0.9776 0.074 Uiso 1 1 calc R
C23 C 0.2428(4) 0.06579(18) 0.94805(15) 0.0621(9) Uani 1 1 d .
H23 H 0.2789 0.0748 0.9932 0.074 Uiso 1 1 calc R
C24 C 0.3210(4) 0.08949(18) 0.88917(15) 0.0528(8) Uani 1 1 d .
H24 H 0.4124 0.1123 0.8948 0.063 Uiso 1 1 calc R
C25 C 0.2644(3) 0.07963(16) 0.82178(13) 0.0412(6) Uani 1 1 d .
H25 H 0.3185 0.0960 0.7828 0.049 Uiso 1 1 calc R
C26 C -0.0585(3) -0.01250(17) 0.73277(14) 0.0598(8) Uani 1 1 d .
H26A H -0.1431 0.0101 0.7548 0.090 Uiso 1 1 calc R
H26B H -0.0380 -0.0663 0.7525 0.090 Uiso 1 1 calc R
H26C H -0.0746 -0.0178 0.6829 0.090 Uiso 1 1 calc R
C27 C 0.2670(3) 0.03382(15) 0.66027(11) 0.0312(5) Uani 1 1 d .
C28 C 0.2860(3) -0.05199(16) 0.67236(14) 0.0481(7) Uani 1 1 d .
H28 H 0.2090 -0.0830 0.6897 0.058 Uiso 1 1 calc R
C29 C 0.4139(4) -0.09082(18) 0.65941(15) 0.0581(8) Uani 1 1 d .
H29 H 0.4232 -0.1474 0.6688 0.070 Uiso 1 1 calc R
C30 C 0.5297(4) -0.04742(19) 0.63256(14) 0.0544(8) Uani 1 1 d .
H30 H 0.6164 -0.0744 0.6231 0.065 Uiso 1 1 calc R
C31 C 0.5152(3) 0.03693(17) 0.61984(12) 0.0428(7) Uani 1 1 d .
H31 H 0.5927 0.0671 0.6021 0.051 Uiso 1 1 calc R
C32 C 0.3861(3) 0.07660(17) 0.63335(12) 0.0354(6) Uani 1 1 d .
H32 H 0.3782 0.1333 0.6243 0.043 Uiso 1 1 calc R
N1 N 0.1123(2) 0.18613(12) 0.59204(9) 0.0310(5) Uani 1 1 d .
N2 N -0.0215(2) 0.28023(12) 0.64953(11) 0.0386(5) Uani 1 1 d .
N3 N -0.0080(2) 0.20612(12) 0.69042(10) 0.0335(5) Uani 1 1 d .
N4 N 0.0638(2) 0.04311(11) 0.74520(10) 0.0352(4) Uani 1 1 d .
O1 O 0.0588(2) 0.27420(10) 0.46784(9) 0.0448(5) Uani 1 1 d .

loop_
_atom_site_aniso_label
_atom_site_aniso_U_11
_atom_site_aniso_U_22
_atom_site_aniso_U_33
_atom_site_aniso_U_23
_atom_site_aniso_U_13
_atom_site_aniso_U_12
Br1 0.03989(13) 0.04949(15) 0.0724(2) -0.00339(16) 0.00437(17) -0.01020(11)
Br2 0.03755(13) 0.0804(2) 0.06018(18) 0.01185(19) -0.00432(17) -0.00866(13)
Br3 0.1042(3) 0.1058(3) 0.03908(16) -0.01878(17) 0.00454(19) 0.0149(2)
C1 0.0300(12) 0.0299(13) 0.0299(12) -0.0002(10) -0.0021(11) -0.0034(11)
C2 0.0318(13) 0.0356(13) 0.0306(13) 0.0060(11) 0.0034(11) 0.0046(11)
C3 0.0330(14) 0.0304(12) 0.0348(13) -0.0020(11) -0.0021(11) 0.0055(11)
C4 0.0483(17) 0.0457(16) 0.0403(14) -0.0046(13) 0.0021(14) -0.0038(15)
C5 0.0501(18) 0.0542(19) 0.071(2) -0.0114(17) 0.0043(17) -0.0121(15)
C6 0.0474(18) 0.057(2) 0.073(2) -0.0208(17) -0.0164(18) 0.0039(16)
C7 0.059(2) 0.057(2) 0.0418(16) -0.0081(14) -0.0194(17) 0.0195(17)
C8 0.0420(16) 0.0462(16) 0.0368(14) 0.0013(12) -0.0015(13) 0.0126(14)
C9 0.0600(19) 0.0544(18) 0.0310(13) 0.0047(13) 0.0032(14) 0.0063(16)
C10 0.0347(14) 0.0488(16) 0.0438(15) 0.0147(14) 0.0056(12) 0.0041(13)
C11 0.0555(18) 0.0335(14) 0.0491(16) 0.0089(13) -0.0024(14) 0.0010(14)
C12 0.0338(14) 0.0316(15) 0.0374(13) 0.0045(11) -0.0073(12) -0.0004(12)
C13 0.0328(12) 0.0266(11) 0.0365(13) 0.0009(10) 0.0013(11) 0.0064(10)
C14 0.0359(14) 0.0308(13) 0.0470(14) -0.0005(13) 0.0016(12) 0.0029(13)
C15 0.0470(17) 0.0410(16) 0.0464(15) -0.0109(13) -0.0069(14) 0.0044(14)
C16 0.0628(19) 0.0445(16) 0.0337(13) -0.0071(12) 0.0029(14) 0.0146(16)
C17 0.0457(17) 0.0466(17) 0.0442(16) 0.0042(14) 0.0107(14) 0.0100(14)
C18 0.0324(14) 0.0379(15) 0.0414(15) 0.0022(12) 0.0005(12) 0.0050(12)
C19 0.0372(15) 0.0258(13) 0.0298(13) 0.0020(11) -0.0042(11) -0.0037(12)
C20 0.0452(17) 0.0253(14) 0.0337(13) 0.0030(11) 0.0018(12) 0.0079(13)
C21 0.063(2) 0.0408(16) 0.0461(16) 0.0090(13) 0.0104(16) 0.0041(15)
C22 0.100(3) 0.0471(17) 0.0363(17) 0.0095(14) 0.0141(18) 0.014(2)
C23 0.099(3) 0.0496(18) 0.0378(17) -0.0010(14) -0.0116(19) 0.021(2)
C24 0.059(2) 0.0472(17) 0.0523(19) -0.0104(14) -0.0158(16) 0.0149(16)
C25 0.0450(17) 0.0387(15) 0.0400(15) -0.0013(12) 0.0007(13) 0.0026(15)
C26 0.0569(18) 0.0598(18) 0.0626(19) 0.0124(15) -0.0036(17) -0.0240(15)
C27 0.0360(14) 0.0336(13) 0.0241(11) 0.0022(10) -0.0013(11) 0.0021(13)
C28 0.0582(19) 0.0370(15) 0.0493(17) 0.0005(12) 0.0058(15) 0.0032(15)
C29 0.074(2) 0.0367(17) 0.0639(19) 0.0052(14) 0.0132(19) 0.0217(17)
C30 0.0523(19) 0.060(2) 0.0509(17) 0.0023(15) 0.0060(16) 0.0233(17)
C31 0.0438(17) 0.0519(18) 0.0328(13) 0.0065(12) 0.0030(13) 0.0060(15)
C32 0.0388(15) 0.0378(14) 0.0297(12) 0.0024(12) -0.0030(12) 0.0041(13)
N1 0.0369(11) 0.0277(11) 0.0283(10) 0.0047(9) 0.0000(9) 0.0012(10)
N2 0.0431(12) 0.0320(11) 0.0407(11) 0.0048(9) -0.0003(10) 0.0074(10)
N3 0.0375(12) 0.0320(11) 0.0309(10) 0.0061(9) 0.0034(9) 0.0045(10)
N4 0.0362(10) 0.0328(10) 0.0365(11) 0.0085(10) 0.0017(12) -0.0057(8)
O1 0.0553(12) 0.0395(11) 0.0397(9) 0.0101(8) -0.0017(9) 0.0039(10)

loop_
_atom_type_symbol
_atom_type_description
_atom_type_scat_dispersion_real
_atom_type_scat_dispersion_imag
_atom_type_scat_source
C C 0.0033 0.0016 'International Tables Vol C Tables 4.2.6.8 and 6.1.1.4'
H H 0.0000 0.0000 'International Tables Vol C Tables 4.2.6.8 and 6.1.1.4'
N N 0.0061 0.0033 'International Tables Vol C Tables 4.2.6.8 and 6.1.1.4'
O O 0.0106 0.0060 'International Tables Vol C Tables 4.2.6.8 and 6.1.1.4'
Br Br -0.2901 2.4595 'International Tables Vol C Tables 4.2.6.8 and 6.1.1.4'

loop_
_geom_angle_atom_site_label_1
_geom_angle_atom_site_label_2
_geom_angle_atom_site_label_3
_geom_angle
C19 C1 N3 128.2(2)
C19 C1 N1 128.8(2)
N3 C1 N1 102.99(18)
N1 C2 C3 117.18(19)
N1 C2 C10 110.53(19)
C3 C2 C10 102.20(19)
C4 C3 C8 120.4(2)
C4 C3 C2 130.6(2)
C8 C3 C2 108.9(2)
C3 C4 C5 119.0(2)
C6 C5 C4 120.6(3)
C5 C6 C7 120.8(3)
C6 C7 C8 119.4(3)
C7 C8 C3 119.9(3)
C7 C8 C9 130.0(2)
C3 C8 C9 110.1(2)
C8 C9 C10 103.4(2)
O1 C10 C9 106.2(2)
O1 C10 C2 111.45(19)
C9 C10 C2 103.2(2)
O1 C11 C12 109.8(2)
N2 C12 N1 114.2(2)
N2 C12 C11 126.6(2)
N1 C12 C11 119.2(2)
C14 C13 C18 117.2(2)
C14 C13 N3 121.6(2)
C18 C13 N3 121.2(2)
C15 C14 C13 122.0(2)
C15 C14 Br1 118.2(2)
C13 C14 Br1 119.77(18)
C16 C15 C14 118.2(3)
C15 C16 C17 122.6(2)
C15 C16 Br3 119.0(2)
C17 C16 Br3 118.4(2)
C16 C17 C18 118.3(2)
C17 C18 C13 121.5(2)
C17 C18 Br2 118.7(2)
C13 C18 Br2 119.76(18)
C1 C19 N4 117.1(2)
C1 C19 C27 124.7(2)
N4 C19 C27 117.8(2)
N4 C20 C25 121.3(2)
N4 C20 C21 121.4(3)
C25 C20 C21 117.2(3)
C22 C21 C20 120.9(3)
C23 C22 C21 121.4(3)
C22 C23 C24 118.6(3)
C23 C24 C25 120.8(3)
C24 C25 C20 120.9(3)
C32 C27 C28 116.2(2)
C32 C27 C19 122.9(2)
C28 C27 C19 120.3(2)
C29 C28 C27 121.8(3)
C28 C29 C30 120.9(3)
C29 C30 C31 118.9(3)
C32 C31 C30 120.3(3)
C31 C32 C27 121.7(2)
C12 N1 C1 107.07(18)
C12 N1 C2 119.73(18)
C1 N1 C2 127.83(18)
C12 N2 N3 103.87(18)
C1 N3 C13 124.20(19)
C1 N3 N2 111.33(17)
C13 N3 N2 113.91(18)
C20 N4 C19 121.26(19)
C20 N4 C26 119.4(2)
C19 N4 C26 117.4(2)
C11 O1 C10 111.4(2)

loop_
_geom_bond_atom_site_label_1
_geom_bond_atom_site_label_2
_geom_bond_distance
Br1 C14 1.895(3)
Br2 C18 1.887(3)
Br3 C16 1.891(2)
C1 C19 1.360(3)
C1 N3 1.394(3)
C1 N1 1.412(3)
C2 N1 1.464(3)
C2 C3 1.512(3)
C2 C10 1.547(3)
C3 C4 1.380(3)
C3 C8 1.400(3)
C4 C5 1.387(4)
C5 C6 1.375(4)
C6 C7 1.376(4)
C7 C8 1.382(4)
C8 C9 1.495(4)
C9 C10 1.522(4)
C10 O1 1.436(3)
C11 O1 1.413(3)
C11 C12 1.484(3)
C12 N2 1.284(3)
C12 N1 1.381(3)
C13 C14 1.393(3)
C13 C18 1.395(3)
C13 N3 1.416(3)
C14 C15 1.382(3)
C15 C16 1.363(4)
C16 C17 1.375(4)
C17 C18 1.384(3)
C19 N4 1.427(3)
C19 C27 1.471(4)
C20 N4 1.392(3)
C20 C25 1.397(4)
C20 C21 1.399(4)
C21 C22 1.382(4)
C22 C23 1.368(5)
C23 C24 1.384(4)
C24 C25 1.389(4)
C26 N4 1.462(3)
C27 C32 1.397(3)
C27 C28 1.408(4)
C28 C29 1.363(4)
C29 C30 1.378(4)
C30 C31 1.383(4)
C31 C32 1.379(4)
N2 N3 1.426(3)
